data_4068854
loop_
_publ_author_name
'Mizuta, Tsutomu'
'Tanaka, Nobuyuki'
'Iwakuni, Yukiko'
'Kubo, Kazuyuki'
'Miyoshi, Katsuhiko'

_publ_section_title
;
 Synthesis and Reactivity of Five-Membered P(V)-Phosphapalladacycles
;
_journal_issue 9
_journal_name_full Organometallics
_journal_page_first 2808
_journal_paper_doi 10.1021/om801130f
_journal_volume 28
_journal_year 2009
_chemical_formula_sum 'C68 H70 N2 O4 P4 Pd2'
_chemical_formula_weight 1315.94
_chemical_name_systematic
; 
 ? 
;
_space_group_IT_number 2
_symmetry_cell_setting triclinic
_symmetry_space_group_name_Hall '-P 1'
_symmetry_space_group_name_H-M 'P -1'
_atom_sites_solution_hydrogens geom
_atom_sites_solution_primary direct
_atom_sites_solution_secondary difmap
_audit_creation_method SHELXL-97
_cell_angle_alpha 85.954(2)
_cell_angle_beta 75.978(2)
_cell_angle_gamma 65.496(2)
_cell_formula_units_Z 2
_cell_length_a 12.9410(5)
_cell_length_b 13.7460(5)
_cell_length_c 18.9800(11)
_cell_measurement_temperature 200(2)
_cell_volume 2978.9(2)
_computing_cell_refinement 'HKL (Otwinowski, 1997)'
_computing_data_collection 'HKL (Otwinowski, 1997)'
_computing_data_reduction 'HKL (Otwinowski, 1997)'
_computing_structure_refinement 'SHELXL-97 (Sheldrick, 1997)'
_computing_structure_solution 'SHELXS-97 (Sheldrick, 1990)'
_diffrn_ambient_temperature 200(2)
_diffrn_measured_fraction_theta_full 0.841
_diffrn_measured_fraction_theta_max 0.841
_diffrn_measurement_device_type 'Mac Science DIP2030 Imaging Plate'
_diffrn_radiation_monochromator graphite
_diffrn_radiation_source 'fine-focus sealed tube'
_diffrn_radiation_type MoK\a
_diffrn_radiation_wavelength 0.71069
_diffrn_reflns_av_R_equivalents 0.0000
_diffrn_reflns_av_sigmaI/netI 0.0732
_diffrn_reflns_limit_h_max 17
_diffrn_reflns_limit_h_min 0
_diffrn_reflns_limit_k_max 17
_diffrn_reflns_limit_k_min -15
_diffrn_reflns_limit_l_max 25
_diffrn_reflns_limit_l_min -24
_diffrn_reflns_number 12088
_diffrn_reflns_theta_full 28.00
_diffrn_reflns_theta_max 28.00
_diffrn_reflns_theta_min 1.11
_exptl_absorpt_coefficient_mu 0.762
_exptl_absorpt_correction_type none
_exptl_crystal_colour yellow
_exptl_crystal_density_diffrn 1.467
_exptl_crystal_density_method 'not measured'
_exptl_crystal_description cube
_exptl_crystal_F_000 1352
_exptl_crystal_size_max 0.45
_exptl_crystal_size_mid 0.20
_exptl_crystal_size_min 0.08
_refine_diff_density_max 1.594
_refine_diff_density_min -1.606
_refine_diff_density_rms 0.185
_refine_ls_extinction_coef 0.0010(4)
_refine_ls_extinction_expression Fc^*^=kFc[1+0.001xFc^2^\l^3^/sin(2\q)]^-1/4^
_refine_ls_extinction_method SHELXL
_refine_ls_goodness_of_fit_ref 1.094
_refine_ls_hydrogen_treatment constr
_refine_ls_matrix_type full
_refine_ls_number_parameters 730
_refine_ls_number_reflns 12088
_refine_ls_number_restraints 0
_refine_ls_restrained_S_all 1.094
_refine_ls_R_factor_all 0.1314
_refine_ls_R_factor_gt 0.0846
_refine_ls_shift/su_max 0.000
_refine_ls_shift/su_mean 0.000
_refine_ls_structure_factor_coef Fsqd
_refine_ls_weighting_details 'calc w=1/[\s^2^(Fo^2^)+(0.0525P)^2^+41.8409P] where P=(Fo^2^+2Fc^2^)/3'
_refine_ls_weighting_scheme calc
_refine_ls_wR_factor_gt 0.1861
_refine_ls_wR_factor_ref 0.2180
_reflns_number_gt 8178
_reflns_number_total 12088
_reflns_threshold_expression >2sigma(I)
_cod_data_source_file om801130f_si_001.cif
_cod_data_source_block compound-17
_cod_database_code 4068854

loop_
_symmetry_equiv_pos_as_xyz
'x, y, z'
'-x, -y, -z'

loop_
_atom_site_label
_atom_site_type_symbol
_atom_site_fract_x
_atom_site_fract_y
_atom_site_fract_z
_atom_site_U_iso_or_equiv
_atom_site_adp_type
_atom_site_occupancy
_atom_site_symmetry_multiplicity
_atom_site_calc_flag
_atom_site_refinement_flags
Pd1 Pd 0.95316(5) 0.65135(5) 0.17862(3) 0.02523(18) Uani 1 1 d .
Pd2 Pd 0.74971(6) 0.89542(5) 0.31697(3) 0.02557(18) Uani 1 1 d .
P1 P 0.82152(19) 0.62883(18) 0.32134(12) 0.0259(5) Uani 1 1 d .
P2 P 1.09507(18) 0.69575(19) 0.10982(11) 0.0264(5) Uani 1 1 d .
P3 P 0.69758(19) 0.86335(18) 0.17993(11) 0.0256(5) Uani 1 1 d .
P4 P 0.85417(19) 0.93127(19) 0.38337(12) 0.0268(5) Uani 1 1 d .
O1 O 0.8183(6) 0.7332(5) 0.3445(4) 0.0361(15) Uani 1 1 d .
O2 O 0.8202(5) 0.6140(5) 0.2442(3) 0.0257(12) Uani 1 1 d .
O3 O 0.8209(5) 0.7908(5) 0.1455(3) 0.0318(14) Uani 1 1 d .
O4 O 0.6517(5) 0.8585(5) 0.2611(3) 0.0272(13) Uani 1 1 d .
N1 N 0.7109(7) 0.6076(6) 0.3760(4) 0.0338(17) Uani 1 1 d .
N2 N 0.6081(7) 0.8437(6) 0.1384(4) 0.0327(17) Uani 1 1 d .
C1 C 0.9548(7) 0.5219(7) 0.3361(4) 0.0264(17) Uani 1 1 d .
C2 C 0.9567(8) 0.4826(8) 0.4039(5) 0.035(2) Uani 1 1 d .
H1 H 0.8887 0.5145 0.4419 0.042 Uiso 1 1 calc R
C3 C 1.0543(9) 0.3972(8) 0.4207(5) 0.039(2) Uani 1 1 d .
H2 H 1.0528 0.3736 0.4690 0.047 Uiso 1 1 calc R
C4 C 1.1500(9) 0.3496(8) 0.3664(5) 0.040(2) Uani 1 1 d .
H3 H 1.2161 0.2921 0.3774 0.048 Uiso 1 1 calc R
C5 C 1.2518(8) 0.3267(8) 0.2361(6) 0.043(2) Uani 1 1 d .
H4 H 1.3172 0.2676 0.2465 0.051 Uiso 1 1 calc R
C6 C 1.2523(9) 0.3563(8) 0.1672(6) 0.043(2) Uani 1 1 d .
H5 H 1.3145 0.3137 0.1290 0.052 Uiso 1 1 calc R
C7 C 1.1630(8) 0.4487(8) 0.1508(5) 0.037(2) Uani 1 1 d .
H6 H 1.1668 0.4688 0.1017 0.044 Uiso 1 1 calc R
C8 C 1.0686(7) 0.5120(7) 0.2045(5) 0.0287(18) Uani 1 1 d .
C9 C 1.0585(7) 0.4740(7) 0.2774(5) 0.0300(19) Uani 1 1 d .
C10 C 1.1552(8) 0.3823(8) 0.2935(5) 0.035(2) Uani 1 1 d .
C11 C 0.6972(9) 0.5120(8) 0.3598(6) 0.040(2) Uani 1 1 d .
H7 H 0.7754 0.4616 0.3316 0.048 Uiso 1 1 calc R
C12 C 0.6128(12) 0.5321(12) 0.3111(7) 0.068(4) Uani 1 1 d .
H8 H 0.5348 0.5834 0.3356 0.102 Uiso 1 1 calc R
H9 H 0.6093 0.4646 0.3012 0.102 Uiso 1 1 calc R
H10 H 0.6400 0.5611 0.2652 0.102 Uiso 1 1 calc R
C13 C 0.6673(11) 0.4548(11) 0.4271(7) 0.063(3) Uani 1 1 d .
H11 H 0.7203 0.4466 0.4585 0.095 Uiso 1 1 calc R
H12 H 0.6757 0.3841 0.4133 0.095 Uiso 1 1 calc R
H13 H 0.5866 0.4966 0.4534 0.095 Uiso 1 1 calc R
C14 C 0.6228(10) 0.6896(11) 0.4297(6) 0.060(3) Uani 1 1 d .
H14 H 0.6509 0.7466 0.4115 0.071 Uiso 1 1 calc R
C15 C 0.5114(18) 0.747(2) 0.4197(10) 0.190(16) Uani 1 1 d .
H15 H 0.5095 0.8075 0.3892 0.284 Uiso 1 1 calc R
H16 H 0.4567 0.7725 0.4669 0.284 Uiso 1 1 calc R
H17 H 0.4887 0.7000 0.3958 0.284 Uiso 1 1 calc R
C16 C 0.6495(13) 0.6844(13) 0.5011(6) 0.077(4) Uani 1 1 d .
H18 H 0.6405 0.6229 0.5266 0.116 Uiso 1 1 calc R
H19 H 0.5957 0.7503 0.5296 0.116 Uiso 1 1 calc R
H20 H 0.7300 0.6767 0.4947 0.116 Uiso 1 1 calc R
C17 C 1.2410(8) 0.6308(7) 0.1275(5) 0.0308(19) Uani 1 1 d .
C18 C 1.2506(9) 0.6240(9) 0.1993(5) 0.041(2) Uani 1 1 d .
H21 H 1.1819 0.6499 0.2374 0.050 Uiso 1 1 calc R
C19 C 1.3574(9) 0.5805(10) 0.2157(6) 0.048(3) Uani 1 1 d .
H22 H 1.3615 0.5763 0.2652 0.057 Uiso 1 1 calc R
C20 C 1.4571(8) 0.5435(9) 0.1635(5) 0.039(2) Uani 1 1 d .
H23 H 1.5309 0.5125 0.1758 0.047 Uiso 1 1 calc R
C21 C 1.4501(10) 0.5515(13) 0.0925(7) 0.079(5) Uani 1 1 d .
H24 H 1.5200 0.5281 0.0552 0.095 Uiso 1 1 calc R
C22 C 1.3414(9) 0.5938(12) 0.0733(6) 0.064(4) Uani 1 1 d .
H25 H 1.3377 0.5967 0.0237 0.077 Uiso 1 1 calc R
C23 C 1.1105(7) 0.6696(7) 0.0140(5) 0.0281(18) Uani 1 1 d .
C24 C 1.0475(8) 0.6179(8) -0.0055(5) 0.035(2) Uani 1 1 d .
H26 H 0.9988 0.5951 0.0314 0.042 Uiso 1 1 calc R
C25 C 1.0553(9) 0.6000(9) -0.0767(5) 0.042(2) Uani 1 1 d .
H27 H 1.0088 0.5681 -0.0885 0.050 Uiso 1 1 calc R
C26 C 1.1295(9) 0.6272(9) -0.1326(5) 0.043(2) Uani 1 1 d .
H28 H 1.1383 0.6097 -0.1818 0.051 Uiso 1 1 calc R
C27 C 1.1900(9) 0.6804(9) -0.1143(5) 0.043(2) Uani 1 1 d .
H29 H 1.2391 0.7020 -0.1516 0.052 Uiso 1 1 calc R
C28 C 1.1800(9) 0.7025(8) -0.0424(5) 0.037(2) Uani 1 1 d .
H30 H 1.2209 0.7406 -0.0310 0.044 Uiso 1 1 calc R
C29 C 1.0724(8) 0.8356(8) 0.1103(4) 0.0314(19) Uani 1 1 d .
C30 C 1.1521(11) 0.8713(10) 0.1223(9) 0.067(4) Uani 1 1 d .
H31 H 1.2205 0.8221 0.1363 0.080 Uiso 1 1 calc R
C31 C 1.1343(12) 0.9759(11) 0.1146(10) 0.077(5) Uani 1 1 d .
H32 H 1.1920 0.9970 0.1223 0.092 Uiso 1 1 calc R
C32 C 1.0387(10) 1.0506(9) 0.0964(6) 0.047(3) Uani 1 1 d .
H33 H 1.0296 1.1225 0.0891 0.056 Uiso 1 1 calc R
C33 C 0.9554(9) 1.0180(9) 0.0891(7) 0.050(3) Uani 1 1 d .
H34 H 0.8837 1.0695 0.0804 0.061 Uiso 1 1 calc R
C34 C 0.9729(9) 0.9139(9) 0.0940(6) 0.046(3) Uani 1 1 d .
H35 H 0.9146 0.8939 0.0858 0.055 Uiso 1 1 calc R
C35 C 0.6737(7) 1.0025(7) 0.1635(5) 0.0312(19) Uani 1 1 d .
C36 C 0.6646(8) 1.0383(8) 0.0948(5) 0.038(2) Uani 1 1 d .
H36 H 0.6865 0.9875 0.0566 0.046 Uiso 1 1 calc R
C37 C 0.6239(9) 1.1481(9) 0.0794(6) 0.042(2) Uani 1 1 d .
H37 H 0.6207 1.1707 0.0312 0.051 Uiso 1 1 calc R
C38 C 0.5899(9) 1.2196(9) 0.1336(6) 0.043(2) Uani 1 1 d .
H38 H 0.5579 1.2937 0.1240 0.052 Uiso 1 1 calc R
C39 C 0.5651(9) 1.2671(8) 0.2602(6) 0.041(2) Uani 1 1 d .
H39 H 0.5345 1.3407 0.2491 0.050 Uiso 1 1 calc R
C40 C 0.5752(9) 1.2380(8) 0.3289(6) 0.040(2) Uani 1 1 d .
H40 H 0.5465 1.2909 0.3668 0.048 Uiso 1 1 calc R
C41 C 0.6288(8) 1.1285(8) 0.3438(5) 0.037(2) Uani 1 1 d .
H41 H 0.6363 1.1103 0.3921 0.044 Uiso 1 1 calc R
C42 C 0.6703(7) 1.0472(7) 0.2935(5) 0.0275(18) Uani 1 1 d .
C43 C 0.6501(7) 1.0774(7) 0.2214(5) 0.0291(18) Uani 1 1 d .
C44 C 0.6003(8) 1.1879(8) 0.2051(6) 0.037(2) Uani 1 1 d .
C45 C 0.4828(8) 0.9087(9) 0.1665(5) 0.042(2) Uani 1 1 d .
H42 H 0.4786 0.9587 0.2039 0.050 Uiso 1 1 calc R
C46 C 0.4202(12) 0.8430(12) 0.2073(8) 0.070(4) Uani 1 1 d .
H43 H 0.4188 0.7934 0.1733 0.105 Uiso 1 1 calc R
H44 H 0.3399 0.8905 0.2311 0.105 Uiso 1 1 calc R
H45 H 0.4611 0.8023 0.2442 0.105 Uiso 1 1 calc R
C47 C 0.4246(11) 0.9805(11) 0.1101(7) 0.064(4) Uani 1 1 d .
H46 H 0.4685 1.0229 0.0882 0.096 Uiso 1 1 calc R
H47 H 0.3443 1.0285 0.1334 0.096 Uiso 1 1 calc R
H48 H 0.4234 0.9363 0.0722 0.096 Uiso 1 1 calc R
C48 C 0.6438(11) 0.7632(9) 0.0792(6) 0.050(3) Uani 1 1 d .
H49 H 0.5694 0.7725 0.0669 0.060 Uiso 1 1 calc R
C49 C 0.6950(12) 0.6490(9) 0.1025(7) 0.058(3) Uani 1 1 d .
H50 H 0.7710 0.6329 0.1128 0.088 Uiso 1 1 calc R
H51 H 0.7051 0.6005 0.0636 0.088 Uiso 1 1 calc R
H52 H 0.6422 0.6396 0.1464 0.088 Uiso 1 1 calc R
C50 C 0.7163(13) 0.7848(11) 0.0100(7) 0.069(4) Uani 1 1 d .
H53 H 0.6709 0.8545 -0.0078 0.103 Uiso 1 1 calc R
H54 H 0.7379 0.7288 -0.0267 0.103 Uiso 1 1 calc R
H55 H 0.7872 0.7853 0.0196 0.103 Uiso 1 1 calc R
C51 C 0.8776(8) 1.0541(7) 0.3660(5) 0.0318(19) Uani 1 1 d .
C52 C 0.9164(9) 1.0746(8) 0.2932(5) 0.037(2) Uani 1 1 d .
H56 H 0.9223 1.0291 0.2556 0.045 Uiso 1 1 calc R
C53 C 0.9461(10) 1.1612(9) 0.2758(6) 0.047(3) Uani 1 1 d .
H57 H 0.9700 1.1761 0.2263 0.056 Uiso 1 1 calc R
C54 C 0.9406(10) 1.2263(9) 0.3311(7) 0.049(3) Uani 1 1 d .
H58 H 0.9635 1.2840 0.3198 0.058 Uiso 1 1 calc R
C55 C 0.9019(10) 1.2057(9) 0.4021(6) 0.045(3) Uani 1 1 d .
H59 H 0.8977 1.2499 0.4399 0.054 Uiso 1 1 calc R
C56 C 0.8685(9) 1.1212(8) 0.4199(6) 0.041(2) Uani 1 1 d .
H60 H 0.8394 1.1099 0.4693 0.049 Uiso 1 1 calc R
C57 C 0.7832(8) 0.9373(7) 0.4800(5) 0.0314(19) Uani 1 1 d .
C58 C 0.6686(8) 0.9500(9) 0.5017(5) 0.041(2) Uani 1 1 d .
H61 H 0.6273 0.9543 0.4656 0.050 Uiso 1 1 calc R
C59 C 0.6122(10) 0.9565(11) 0.5734(6) 0.055(3) Uani 1 1 d .
H62 H 0.5333 0.9647 0.5868 0.066 Uiso 1 1 calc R
C60 C 0.6724(10) 0.9509(10) 0.6265(6) 0.053(3) Uani 1 1 d .
H63 H 0.6338 0.9563 0.6764 0.063 Uiso 1 1 calc R
C61 C 0.7877(10) 0.9376(9) 0.6072(6) 0.046(3) Uani 1 1 d .
H64 H 0.8288 0.9325 0.6435 0.055 Uiso 1 1 calc R
C62 C 0.8430(9) 0.9318(9) 0.5334(5) 0.040(2) Uani 1 1 d .
H65 H 0.9218 0.9240 0.5196 0.048 Uiso 1 1 calc R
C63 C 1.0025(7) 0.8308(7) 0.3819(5) 0.0299(19) Uani 1 1 d .
C64 C 1.0983(9) 0.8593(9) 0.3701(6) 0.041(2) Uani 1 1 d .
H66 H 1.0891 0.9301 0.3576 0.049 Uiso 1 1 calc R
C65 C 1.2060(9) 0.7824(10) 0.3770(6) 0.048(3) Uani 1 1 d .
H67 H 1.2705 0.8015 0.3684 0.058 Uiso 1 1 calc R
C66 C 1.2223(8) 0.6823(9) 0.3952(5) 0.040(2) Uani 1 1 d .
H68 H 1.2963 0.6327 0.4019 0.048 Uiso 1 1 calc R
C67 C 1.1302(9) 0.6508(9) 0.4046(5) 0.042(2) Uani 1 1 d .
H69 H 1.1414 0.5790 0.4148 0.050 Uiso 1 1 calc R
C68 C 1.0215(9) 0.7279(8) 0.3984(5) 0.039(2) Uani 1 1 d .
H70 H 0.9579 0.7076 0.4059 0.047 Uiso 1 1 calc R

loop_
_atom_site_aniso_label
_atom_site_aniso_U_11
_atom_site_aniso_U_22
_atom_site_aniso_U_33
_atom_site_aniso_U_23
_atom_site_aniso_U_13
_atom_site_aniso_U_12
Pd1 0.0211(3) 0.0299(4) 0.0242(3) 0.0000(2) -0.0068(2) -0.0091(3)
Pd2 0.0240(3) 0.0302(4) 0.0253(3) -0.0008(3) -0.0085(2) -0.0122(3)
P1 0.0240(11) 0.0289(12) 0.0254(10) 0.0013(9) -0.0087(8) -0.0099(9)
P2 0.0200(10) 0.0360(13) 0.0229(10) -0.0020(9) -0.0040(8) -0.0113(9)
P3 0.0237(11) 0.0316(12) 0.0232(10) 0.0006(8) -0.0099(8) -0.0105(9)
P4 0.0239(11) 0.0348(13) 0.0253(10) -0.0020(9) -0.0086(8) -0.0137(9)
O1 0.036(4) 0.034(4) 0.045(4) 0.001(3) -0.022(3) -0.014(3)
O2 0.022(3) 0.037(3) 0.025(3) 0.000(2) -0.009(2) -0.017(2)
O3 0.020(3) 0.035(4) 0.032(3) 0.004(3) -0.006(2) -0.004(3)
O4 0.021(3) 0.041(4) 0.025(3) -0.007(2) -0.011(2) -0.014(3)
N1 0.030(4) 0.038(5) 0.029(4) -0.001(3) -0.003(3) -0.012(3)
N2 0.033(4) 0.043(5) 0.028(4) -0.003(3) -0.018(3) -0.014(3)
C1 0.028(4) 0.028(4) 0.029(4) 0.003(3) -0.014(3) -0.013(3)
C2 0.034(5) 0.042(6) 0.034(5) 0.008(4) -0.010(4) -0.020(4)
C3 0.041(6) 0.050(6) 0.026(4) 0.008(4) -0.011(4) -0.019(5)
C4 0.041(6) 0.034(5) 0.043(5) 0.005(4) -0.021(4) -0.008(4)
C5 0.027(5) 0.034(5) 0.061(7) -0.002(5) -0.014(5) -0.004(4)
C6 0.031(5) 0.044(6) 0.047(6) -0.011(5) -0.010(4) -0.005(4)
C7 0.026(5) 0.037(5) 0.040(5) -0.006(4) -0.012(4) -0.002(4)
C8 0.027(4) 0.022(4) 0.039(5) -0.003(4) -0.012(4) -0.008(3)
C9 0.023(4) 0.037(5) 0.033(5) -0.001(4) -0.011(3) -0.014(4)
C10 0.032(5) 0.033(5) 0.040(5) -0.005(4) -0.015(4) -0.008(4)
C11 0.040(6) 0.039(6) 0.043(5) 0.008(4) -0.010(4) -0.018(4)
C12 0.080(10) 0.092(10) 0.067(8) 0.023(7) -0.052(8) -0.054(8)
C13 0.052(7) 0.078(10) 0.062(8) 0.015(7) 0.002(6) -0.040(7)
C14 0.043(7) 0.078(9) 0.048(7) -0.028(6) -0.002(5) -0.016(6)
C15 0.111(16) 0.21(2) 0.073(12) -0.044(14) -0.022(11) 0.111(17)
C16 0.088(11) 0.095(11) 0.029(6) -0.019(6) 0.004(6) -0.025(9)
C17 0.026(4) 0.036(5) 0.030(4) -0.003(4) -0.002(3) -0.014(4)
C18 0.030(5) 0.062(7) 0.034(5) 0.001(5) -0.017(4) -0.017(5)
C19 0.039(6) 0.067(8) 0.035(5) -0.002(5) -0.016(4) -0.016(5)
C20 0.017(4) 0.058(7) 0.044(5) 0.005(5) -0.018(4) -0.012(4)
C21 0.022(5) 0.128(13) 0.046(7) -0.037(7) -0.002(5) 0.012(6)
C22 0.025(5) 0.110(11) 0.033(5) -0.011(6) -0.011(4) -0.001(6)
C23 0.021(4) 0.023(4) 0.036(5) -0.003(3) -0.012(3) -0.002(3)
C24 0.031(5) 0.038(5) 0.034(5) 0.001(4) -0.001(4) -0.018(4)
C25 0.043(6) 0.055(6) 0.037(5) -0.008(5) -0.019(4) -0.022(5)
C26 0.045(6) 0.047(6) 0.032(5) -0.006(4) -0.009(4) -0.013(5)
C27 0.041(6) 0.051(7) 0.037(5) 0.003(5) -0.004(4) -0.021(5)
C28 0.039(5) 0.049(6) 0.029(5) 0.002(4) -0.006(4) -0.025(5)
C29 0.032(5) 0.042(5) 0.021(4) -0.002(4) -0.006(3) -0.015(4)
C30 0.054(8) 0.048(7) 0.120(12) 0.010(7) -0.056(8) -0.023(6)
C31 0.053(8) 0.053(8) 0.147(15) 0.001(9) -0.050(9) -0.029(6)
C32 0.057(7) 0.039(6) 0.042(6) -0.009(5) 0.003(5) -0.024(5)
C33 0.031(5) 0.046(7) 0.078(8) 0.003(6) -0.011(5) -0.020(5)
C34 0.027(5) 0.041(6) 0.063(7) 0.000(5) -0.005(5) -0.010(4)
C35 0.020(4) 0.038(5) 0.035(5) -0.006(4) -0.005(3) -0.010(4)
C36 0.029(5) 0.048(6) 0.030(5) 0.008(4) 0.003(4) -0.015(4)
C37 0.049(6) 0.048(6) 0.038(5) 0.017(5) -0.019(5) -0.026(5)
C38 0.037(6) 0.038(6) 0.057(7) 0.015(5) -0.021(5) -0.015(4)
C39 0.032(5) 0.031(5) 0.056(6) -0.001(5) -0.010(4) -0.008(4)
C40 0.041(6) 0.032(5) 0.050(6) -0.001(4) -0.009(5) -0.018(4)
C41 0.032(5) 0.038(5) 0.042(5) -0.003(4) -0.013(4) -0.013(4)
C42 0.016(4) 0.031(5) 0.036(5) 0.002(4) -0.003(3) -0.011(3)
C43 0.021(4) 0.030(5) 0.037(5) -0.001(4) -0.005(3) -0.011(3)
C44 0.023(5) 0.042(6) 0.054(6) 0.008(5) -0.014(4) -0.017(4)
C45 0.031(5) 0.061(7) 0.037(5) -0.004(5) -0.015(4) -0.016(5)
C46 0.060(8) 0.090(11) 0.077(9) 0.015(8) -0.021(7) -0.046(8)
C47 0.049(7) 0.078(9) 0.073(9) 0.015(7) -0.035(6) -0.024(7)
C48 0.064(8) 0.043(6) 0.046(6) -0.006(5) -0.029(6) -0.015(5)
C49 0.072(9) 0.047(7) 0.066(8) 0.001(6) -0.031(7) -0.025(6)
C50 0.096(11) 0.054(8) 0.047(7) -0.005(6) -0.020(7) -0.019(7)
C51 0.031(5) 0.035(5) 0.033(5) -0.006(4) -0.008(4) -0.015(4)
C52 0.048(6) 0.045(6) 0.027(4) 0.003(4) -0.012(4) -0.025(5)
C53 0.057(7) 0.052(7) 0.040(6) 0.005(5) -0.011(5) -0.030(6)
C54 0.054(7) 0.035(6) 0.067(7) 0.006(5) -0.021(6) -0.026(5)
C55 0.060(7) 0.041(6) 0.050(6) 0.002(5) -0.024(5) -0.030(5)
C56 0.038(6) 0.043(6) 0.042(5) -0.009(4) -0.008(4) -0.017(4)
C57 0.032(5) 0.029(5) 0.038(5) 0.003(4) -0.014(4) -0.015(4)
C58 0.027(5) 0.057(7) 0.040(5) 0.002(5) -0.007(4) -0.017(5)
C59 0.035(6) 0.087(9) 0.045(6) 0.000(6) -0.003(5) -0.029(6)
C60 0.055(7) 0.062(8) 0.034(5) -0.005(5) 0.009(5) -0.027(6)
C61 0.061(7) 0.053(7) 0.034(5) -0.001(5) -0.016(5) -0.030(6)
C62 0.038(5) 0.063(7) 0.024(4) 0.005(4) -0.006(4) -0.026(5)
C63 0.023(4) 0.040(5) 0.030(4) -0.003(4) -0.008(3) -0.013(4)
C64 0.035(5) 0.043(6) 0.050(6) 0.003(5) -0.010(4) -0.021(4)
C65 0.025(5) 0.060(8) 0.059(7) -0.001(6) -0.004(5) -0.020(5)
C66 0.029(5) 0.060(7) 0.028(5) 0.002(4) -0.011(4) -0.013(5)
C67 0.034(5) 0.047(6) 0.044(6) 0.009(5) -0.019(4) -0.013(4)
C68 0.038(5) 0.046(6) 0.044(5) 0.004(5) -0.019(4) -0.022(5)

loop_
_atom_type_symbol
_atom_type_description
_atom_type_scat_dispersion_real
_atom_type_scat_dispersion_imag
_atom_type_scat_source
C C 0.0033 0.0016 'International Tables Vol C Tables 4.2.6.8 and 6.1.1.4'
H H 0.0000 0.0000 'International Tables Vol C Tables 4.2.6.8 and 6.1.1.4'
N N 0.0061 0.0033 'International Tables Vol C Tables 4.2.6.8 and 6.1.1.4'
O O 0.0106 0.0060 'International Tables Vol C Tables 4.2.6.8 and 6.1.1.4'
P P 0.1023 0.0942 'International Tables Vol C Tables 4.2.6.8 and 6.1.1.4'
Pd Pd -0.9988 1.0072 'International Tables Vol C Tables 4.2.6.8 and 6.1.1.4'

loop_
_geom_angle_atom_site_label_1
_geom_angle_atom_site_label_2
_geom_angle_atom_site_label_3
_geom_angle
C8 Pd1 O2 88.2(3)
C8 Pd1 O3 173.4(3)
O2 Pd1 O3 88.6(2)
C8 Pd1 P2 92.6(3)
O2 Pd1 P2 178.42(17)
O3 Pd1 P2 90.80(18)
C8 Pd1 P1 80.6(3)
O2 Pd1 P1 29.65(15)
O3 Pd1 P1 99.20(17)
P2 Pd1 P1 149.21(7)
C42 Pd2 O4 88.6(3)
C42 Pd2 O1 174.5(3)
O4 Pd2 O1 87.4(2)
C42 Pd2 P4 93.2(3)
O4 Pd2 P4 176.96(18)
O1 Pd2 P4 90.56(17)
C42 Pd2 P3 81.2(3)
O4 Pd2 P3 29.03(17)
O1 Pd2 P3 97.07(17)
P4 Pd2 P3 153.76(8)
O2 P1 O1 118.6(4)
O2 P1 N1 108.5(4)
O1 P1 N1 108.9(4)
O2 P1 C1 105.8(4)
O1 P1 C1 107.9(4)
N1 P1 C1 106.6(4)
O2 P1 Pd1 43.7(2)
O1 P1 Pd1 88.2(3)
N1 P1 Pd1 152.0(3)
C1 P1 Pd1 88.0(3)
C29 P2 C23 101.8(4)
C29 P2 C17 100.9(4)
C23 P2 C17 107.1(4)
C29 P2 Pd1 118.0(3)
C23 P2 Pd1 109.6(3)
C17 P2 Pd1 117.9(3)
O3 P3 O4 119.0(3)
O3 P3 N2 109.2(4)
O4 P3 N2 107.4(4)
O3 P3 C35 110.2(4)
O4 P3 C35 105.7(4)
N2 P3 C35 104.3(4)
O3 P3 Pd2 94.6(2)
O4 P3 Pd2 41.3(2)
N2 P3 Pd2 148.4(3)
C35 P3 Pd2 85.7(3)
C51 P4 C57 106.5(4)
C51 P4 C63 101.9(4)
C57 P4 C63 101.2(4)
C51 P4 Pd2 118.2(3)
C57 P4 Pd2 109.1(3)
C63 P4 Pd2 118.0(3)
P1 O1 Pd2 137.9(4)
P1 O2 Pd1 106.7(3)
P3 O3 Pd1 135.0(4)
P3 O4 Pd2 109.7(3)
C11 N1 C14 122.0(9)
C11 N1 P1 116.6(6)
C14 N1 P1 120.8(8)
C45 N2 C48 118.3(8)
C45 N2 P3 115.9(6)
C48 N2 P3 125.7(7)
C2 C1 C9 118.9(8)
C2 C1 P1 118.8(7)
C9 C1 P1 122.3(6)
C1 C2 C3 123.4(9)
C1 C2 H1 118.3
C3 C2 H1 118.3
C4 C3 C2 118.5(9)
C4 C3 H2 120.8
C2 C3 H2 120.8
C3 C4 C10 122.4(9)
C3 C4 H3 118.8
C10 C4 H3 118.8
C6 C5 C10 120.9(9)
C6 C5 H4 119.6
C10 C5 H4 119.6
C5 C6 C7 121.0(10)
C5 C6 H5 119.5
C7 C6 H5 119.5
C8 C7 C6 121.7(9)
C8 C7 H6 119.1
C6 C7 H6 119.1
C7 C8 C9 118.0(8)
C7 C8 Pd1 119.5(7)
C9 C8 Pd1 122.6(6)
C8 C9 C10 118.6(8)
C8 C9 C1 123.8(8)
C10 C9 C1 117.6(8)
C5 C10 C4 122.0(9)
C5 C10 C9 119.0(9)
C4 C10 C9 119.0(9)
N1 C11 C13 112.7(9)
N1 C11 C12 113.6(9)
C13 C11 C12 111.4(10)
N1 C11 H7 106.1
C13 C11 H7 106.1
C12 C11 H7 106.1
C11 C12 H8 109.5
C11 C12 H9 109.5
H8 C12 H9 109.5
C11 C12 H10 109.5
H8 C12 H10 109.5
H9 C12 H10 109.5
C11 C13 H11 109.5
C11 C13 H12 109.5
H11 C13 H12 109.5
C11 C13 H13 109.5
H11 C13 H13 109.5
H12 C13 H13 109.5
C15 C14 N1 120.6(12)
C15 C14 C16 121.9(12)
N1 C14 C16 115.2(11)
C15 C14 H14 95.1
N1 C14 H14 95.1
C16 C14 H14 95.1
C14 C15 H15 109.5
C14 C15 H16 109.5
H15 C15 H16 109.5
C14 C15 H17 109.5
H15 C15 H17 109.5
H16 C15 H17 109.5
C14 C16 H18 109.5
C14 C16 H19 109.5
H18 C16 H19 109.5
C14 C16 H20 109.5
H18 C16 H20 109.5
H19 C16 H20 109.5
C22 C17 C18 118.7(9)
C22 C17 P2 123.0(7)
C18 C17 P2 118.2(7)
C19 C18 C17 120.8(10)
C19 C18 H21 119.6
C17 C18 H21 119.6
C20 C19 C18 121.7(10)
C20 C19 H22 119.1
C18 C19 H22 119.1
C19 C20 C21 118.6(9)
C19 C20 H23 120.7
C21 C20 H23 120.7
C20 C21 C22 121.5(10)
C20 C21 H24 119.3
C22 C21 H24 119.3
C17 C22 C21 118.7(10)
C17 C22 H25 120.6
C21 C22 H25 120.6
C28 C23 C24 117.4(8)
C28 C23 P2 122.9(7)
C24 C23 P2 119.7(7)
C25 C24 C23 120.7(9)
C25 C24 H26 119.6
C23 C24 H26 119.6
C24 C25 C26 121.8(9)
C24 C25 H27 119.1
C26 C25 H27 119.1
C27 C26 C25 118.1(9)
C27 C26 H28 121.0
C25 C26 H28 121.0
C28 C27 C26 120.8(10)
C28 C27 H29 119.6
C26 C27 H29 119.6
C27 C28 C23 121.1(9)
C27 C28 H30 119.4
C23 C28 H30 119.4
C30 C29 C34 115.3(10)
C30 C29 P2 124.5(8)
C34 C29 P2 120.2(8)
C31 C30 C29 121.1(11)
C31 C30 H31 119.5
C29 C30 H31 119.5
C32 C31 C30 122.9(11)
C32 C31 H32 118.5
C30 C31 H32 118.5
C31 C32 C33 116.7(11)
C31 C32 H33 121.6
C33 C32 H33 121.6
C34 C33 C32 121.3(11)
C34 C33 H34 119.3
C32 C33 H34 119.3
C33 C34 C29 122.5(10)
C33 C34 H35 118.8
C29 C34 H35 118.8
C36 C35 C43 119.9(9)
C36 C35 P3 117.2(7)
C43 C35 P3 122.4(7)
C35 C36 C37 122.0(10)
C35 C36 H36 119.0
C37 C36 H36 119.0
C38 C37 C36 119.0(9)
C38 C37 H37 120.5
C36 C37 H37 120.5
C37 C38 C44 121.7(10)
C37 C38 H38 119.1
C44 C38 H38 119.1
C40 C39 C44 120.1(10)
C40 C39 H39 119.9
C44 C39 H39 119.9
C39 C40 C41 119.6(10)
C39 C40 H40 120.2
C41 C40 H40 120.2
C42 C41 C40 124.3(9)
C42 C41 H41 117.9
C40 C41 H41 117.9
C41 C42 C43 116.3(8)
C41 C42 Pd2 122.3(7)
C43 C42 Pd2 121.3(6)
C44 C43 C35 115.9(8)
C44 C43 C42 119.6(8)
C35 C43 C42 124.6(8)
C38 C44 C39 119.4(10)
C38 C44 C43 120.7(9)
C39 C44 C43 119.8(9)
N2 C45 C46 112.1(10)
N2 C45 C47 113.2(9)
C46 C45 C47 114.9(10)
N2 C45 H42 105.1
C46 C45 H42 105.1
C47 C45 H42 105.1
C45 C46 H43 109.5
C45 C46 H44 109.5
H43 C46 H44 109.5
C45 C46 H45 109.5
H43 C46 H45 109.5
H44 C46 H45 109.5
C45 C47 H46 109.5
C45 C47 H47 109.5
H46 C47 H47 109.5
C45 C47 H48 109.5
H46 C47 H48 109.5
H47 C47 H48 109.5
N2 C48 C50 113.2(10)
N2 C48 C49 113.7(9)
C50 C48 C49 113.6(11)
N2 C48 H49 105.1
C50 C48 H49 105.1
C49 C48 H49 105.1
C48 C49 H50 109.5
C48 C49 H51 109.5
H50 C49 H51 109.5
C48 C49 H52 109.5
H50 C49 H52 109.5
H51 C49 H52 109.5
C48 C50 H53 109.5
C48 C50 H54 109.5
H53 C50 H54 109.5
C48 C50 H55 109.5
H53 C50 H55 109.5
H54 C50 H55 109.5
C56 C51 C52 119.1(9)
C56 C51 P4 123.9(8)
C52 C51 P4 116.8(7)
C53 C52 C51 120.3(9)
C53 C52 H56 119.8
C51 C52 H56 119.8
C52 C53 C54 119.9(10)
C52 C53 H57 120.0
C54 C53 H57 120.0
C55 C54 C53 119.1(10)
C55 C54 H58 120.5
C53 C54 H58 120.5
C54 C55 C56 121.4(10)
C54 C55 H59 119.3
C56 C55 H59 119.3
C51 C56 C55 120.2(10)
C51 C56 H60 119.9
C55 C56 H60 119.9
C58 C57 C62 118.5(9)
C58 C57 P4 120.7(7)
C62 C57 P4 120.8(7)
C59 C58 C57 122.3(10)
C59 C58 H61 118.9
C57 C58 H61 118.9
C58 C59 C60 119.0(10)
C58 C59 H62 120.5
C60 C59 H62 120.5
C61 C60 C59 120.7(10)
C61 C60 H63 119.6
C59 C60 H63 119.6
C60 C61 C62 119.1(10)
C60 C61 H64 120.5
C62 C61 H64 120.5
C57 C62 C61 120.4(9)
C57 C62 H65 119.8
C61 C62 H65 119.8
C68 C63 C64 117.8(9)
C68 C63 P4 120.4(7)
C64 C63 P4 121.5(8)
C65 C64 C63 119.0(10)
C65 C64 H66 120.5
C63 C64 H66 120.5
C66 C65 C64 122.4(10)
C66 C65 H67 118.8
C64 C65 H67 118.8
C65 C66 C67 119.8(9)
C65 C66 H68 120.1
C67 C66 H68 120.1
C68 C67 C66 118.1(10)
C68 C67 H69 121.0
C66 C67 H69 121.0
C63 C68 C67 122.8(9)
C63 C68 H70 118.6
C67 C68 H70 118.6

loop_
_geom_bond_atom_site_label_1
_geom_bond_atom_site_label_2
_geom_bond_distance
Pd1 C8 1.998(8)
Pd1 O2 2.092(6)
Pd1 O3 2.152(6)
Pd1 P2 2.259(2)
Pd1 P1 2.901(2)
Pd2 C42 1.980(9)
Pd2 O4 2.063(5)
Pd2 O1 2.110(7)
Pd2 P4 2.264(2)
Pd2 P3 2.945(2)
P1 O2 1.498(6)
P1 O1 1.512(7)
P1 N1 1.671(8)
P1 C1 1.813(9)
P2 C29 1.821(10)
P2 C23 1.826(9)
P2 C17 1.829(9)
P3 O3 1.495(6)
P3 O4 1.518(6)
P3 N2 1.664(7)
P3 C35 1.823(10)
P4 C51 1.830(10)
P4 C57 1.833(10)
P4 C63 1.837(9)
N1 C11 1.460(13)
N1 C14 1.463(13)
N2 C45 1.469(12)
N2 C48 1.484(12)
C1 C2 1.362(12)
C1 C9 1.457(12)
C2 C3 1.410(13)
C2 H1 0.9500
C3 C4 1.352(14)
C3 H2 0.9500
C4 C10 1.419(13)
C4 H3 0.9500
C5 C6 1.340(15)
C5 C10 1.414(14)
C5 H4 0.9500
C6 C7 1.396(13)
C6 H5 0.9500
C7 C8 1.389(12)
C7 H6 0.9500
C8 C9 1.438(13)
C9 C10 1.439(12)
C11 C13 1.508(15)
C11 C12 1.524(14)
C11 H7 1.0000
C12 H8 0.9800
C12 H9 0.9800
C12 H10 0.9800
C13 H11 0.9800
C13 H12 0.9800
C13 H13 0.9800
C14 C15 1.38(2)
C14 C16 1.467(16)
C14 H14 1.0000
C15 H15 0.9800
C15 H16 0.9800
C15 H17 0.9800
C16 H18 0.9800
C16 H19 0.9800
C16 H20 0.9800
C17 C22 1.373(13)
C17 C18 1.391(12)
C18 C19 1.364(13)
C18 H21 0.9500
C19 C20 1.346(14)
C19 H22 0.9500
C20 C21 1.368(15)
C20 H23 0.9500
C21 C22 1.411(15)
C21 H24 0.9500
C22 H25 0.9500
C23 C28 1.400(13)
C23 C24 1.404(12)
C24 C25 1.363(13)
C24 H26 0.9500
C25 C26 1.390(15)
C25 H27 0.9500
C26 C27 1.383(15)
C26 H28 0.9500
C27 C28 1.382(13)
C27 H29 0.9500
C28 H30 0.9500
C29 C30 1.381(14)
C29 C34 1.382(13)
C30 C31 1.362(17)
C30 H31 0.9500
C31 C32 1.343(17)
C31 H32 0.9500
C32 C33 1.365(15)
C32 H33 0.9500
C33 C34 1.353(15)
C33 H34 0.9500
C34 H35 0.9500
C35 C36 1.375(13)
C35 C43 1.448(12)
C36 C37 1.412(14)
C36 H36 0.9500
C37 C38 1.335(15)
C37 H37 0.9500
C38 C44 1.416(14)
C38 H38 0.9500
C39 C40 1.358(15)
C39 C44 1.416(14)
C39 H39 0.9500
C40 C41 1.413(14)
C40 H40 0.9500
C41 C42 1.361(12)
C41 H41 0.9500
C42 C43 1.455(12)
C43 C44 1.427(13)
C45 C46 1.510(16)
C45 C47 1.521(15)
C45 H42 1.0000
C46 H43 0.9800
C46 H44 0.9800
C46 H45 0.9800
C47 H46 0.9800
C47 H47 0.9800
C47 H48 0.9800
C48 C50 1.507(18)
C48 C49 1.510(16)
C48 H49 1.0000
C49 H50 0.9800
C49 H51 0.9800
C49 H52 0.9800
C50 H53 0.9800
C50 H54 0.9800
C50 H55 0.9800
C51 C56 1.376(12)
C51 C52 1.403(13)
C52 C53 1.392(14)
C52 H56 0.9500
C53 C54 1.399(15)
C53 H57 0.9500
C54 C55 1.372(16)
C54 H58 0.9500
C55 C56 1.392(14)
C55 H59 0.9500
C56 H60 0.9500
C57 C58 1.377(13)
C57 C62 1.398(12)
C58 C59 1.369(14)
C58 H61 0.9500
C59 C60 1.397(16)
C59 H62 0.9500
C60 C61 1.382(16)
C60 H63 0.9500
C61 C62 1.402(13)
C61 H64 0.9500
C62 H65 0.9500
C63 C68 1.359(14)
C63 C64 1.412(13)
C64 C65 1.387(14)
C64 H66 0.9500
C65 C66 1.336(15)
C65 H67 0.9500
C66 C67 1.397(14)
C66 H68 0.9500
C67 C68 1.394(13)
C67 H69 0.9500
C68 H70 0.9500

loop_
_geom_torsion_atom_site_label_1
_geom_torsion_atom_site_label_2
_geom_torsion_atom_site_label_3
_geom_torsion_atom_site_label_4
_geom_torsion
C8 Pd1 P1 O2 -102.9(4)
O3 Pd1 P1 O2 70.4(4)
P2 Pd1 P1 O2 177.8(4)
C8 Pd1 P1 O1 120.5(3)
O2 Pd1 P1 O1 -136.5(4)
O3 Pd1 P1 O1 -66.1(3)
P2 Pd1 P1 O1 41.3(3)
C8 Pd1 P1 N1 -110.4(7)
O2 Pd1 P1 N1 -7.4(7)
O3 Pd1 P1 N1 63.0(7)
P2 Pd1 P1 N1 170.4(6)
C8 Pd1 P1 C1 12.5(4)
O2 Pd1 P1 C1 115.5(4)
O3 Pd1 P1 C1 -174.1(3)
P2 Pd1 P1 C1 -66.7(3)
C8 Pd1 P2 C29 -143.5(4)
O2 Pd1 P2 C29 -25(6)
O3 Pd1 P2 C29 42.1(4)
P1 Pd1 P2 C29 -67.5(4)
C8 Pd1 P2 C23 100.7(4)
O2 Pd1 P2 C23 -140(6)
O3 Pd1 P2 C23 -73.7(3)
P1 Pd1 P2 C23 176.7(3)
C8 Pd1 P2 C17 -22.0(4)
O2 Pd1 P2 C17 97(6)
O3 Pd1 P2 C17 163.6(4)
P1 Pd1 P2 C17 54.0(4)
C42 Pd2 P3 O3 126.5(4)
O4 Pd2 P3 O3 -130.3(5)
O1 Pd2 P3 O3 -58.8(3)
P4 Pd2 P3 O3 47.1(3)
C42 Pd2 P3 O4 -103.2(4)
O1 Pd2 P3 O4 71.5(4)
P4 Pd2 P3 O4 177.4(4)
C42 Pd2 P3 N2 -94.1(6)
O4 Pd2 P3 N2 9.1(6)
O1 Pd2 P3 N2 80.6(6)
P4 Pd2 P3 N2 -173.5(6)
C42 Pd2 P3 C35 16.5(4)
O4 Pd2 P3 C35 119.7(5)
O1 Pd2 P3 C35 -168.8(3)
P4 Pd2 P3 C35 -62.9(3)
C42 Pd2 P4 C51 -22.5(4)
O4 Pd2 P4 C51 -150(3)
O1 Pd2 P4 C51 161.5(4)
P3 Pd2 P4 C51 54.2(4)
C42 Pd2 P4 C57 99.3(4)
O4 Pd2 P4 C57 -29(3)
O1 Pd2 P4 C57 -76.6(4)
P3 Pd2 P4 C57 176.0(3)
C42 Pd2 P4 C63 -146.0(4)
O4 Pd2 P4 C63 86(3)
O1 Pd2 P4 C63 38.1(4)
P3 Pd2 P4 C63 -69.3(4)
O2 P1 O1 Pd2 30.5(8)
N1 P1 O1 Pd2 -94.1(7)
C1 P1 O1 Pd2 150.7(6)
Pd1 P1 O1 Pd2 63.3(6)
C42 Pd2 O1 P1 58(3)
O4 Pd2 O1 P1 13.3(6)
P4 Pd2 O1 P1 -169.0(6)
P3 Pd2 O1 P1 -14.1(6)
O1 P1 O2 Pd1 51.5(5)
N1 P1 O2 Pd1 176.3(3)
C1 P1 O2 Pd1 -69.7(4)
C8 Pd1 O2 P1 74.2(4)
O3 Pd1 O2 P1 -111.5(3)
P2 Pd1 O2 P1 -45(6)
O4 P3 O3 Pd1 14.0(7)
N2 P3 O3 Pd1 -109.8(6)
C35 P3 O3 Pd1 136.2(5)
Pd2 P3 O3 Pd1 49.1(5)
C8 Pd1 O3 P3 89(3)
O2 Pd1 O3 P3 29.3(6)
P2 Pd1 O3 P3 -149.3(5)
P1 Pd1 O3 P3 1.5(6)
O3 P3 O4 Pd2 60.4(5)
N2 P3 O4 Pd2 -175.0(3)
C35 P3 O4 Pd2 -64.1(4)
C42 Pd2 O4 P3 74.3(4)
O1 Pd2 O4 P3 -109.6(4)
P4 Pd2 O4 P3 -158(3)
O2 P1 N1 C11 47.1(8)
O1 P1 N1 C11 177.5(6)
C1 P1 N1 C11 -66.4(7)
Pd1 P1 N1 C11 52.5(10)
O2 P1 N1 C14 -123.6(8)
O1 P1 N1 C14 6.7(9)
C1 P1 N1 C14 122.8(8)
Pd1 P1 N1 C14 -118.2(8)
O3 P3 N2 C45 179.4(7)
O4 P3 N2 C45 49.1(8)
C35 P3 N2 C45 -62.8(8)
Pd2 P3 N2 C45 42.8(10)
O3 P3 N2 C48 3.0(10)
O4 P3 N2 C48 -127.4(8)
C35 P3 N2 C48 120.8(9)
Pd2 P3 N2 C48 -133.6(7)
O2 P1 C1 C2 -149.5(7)
O1 P1 C1 C2 82.6(8)
N1 P1 C1 C2 -34.2(8)
Pd1 P1 C1 C2 170.1(7)
O2 P1 C1 C9 28.2(8)
O1 P1 C1 C9 -99.7(7)
N1 P1 C1 C9 143.6(7)
Pd1 P1 C1 C9 -12.2(7)
C9 C1 C2 C3 -0.2(14)
P1 C1 C2 C3 177.7(8)
C1 C2 C3 C4 -1.9(16)
C2 C3 C4 C10 -0.3(16)
C10 C5 C6 C7 6.2(17)
C5 C6 C7 C8 -1.8(16)
C6 C7 C8 C9 -6.4(14)
C6 C7 C8 Pd1 173.3(8)
O2 Pd1 C8 C7 137.2(7)
O3 Pd1 C8 C7 77(3)
P2 Pd1 C8 C7 -44.2(7)
P1 Pd1 C8 C7 166.0(7)
O2 Pd1 C8 C9 -43.2(7)
O3 Pd1 C8 C9 -103(3)
P2 Pd1 C8 C9 135.4(7)
P1 Pd1 C8 C9 -14.3(7)
C7 C8 C9 C10 10.0(13)
Pd1 C8 C9 C10 -169.6(6)
C7 C8 C9 C1 -168.9(8)
Pd1 C8 C9 C1 11.5(12)
C2 C1 C9 C8 -176.9(9)
P1 C1 C9 C8 5.3(12)
C2 C1 C9 C10 4.2(12)
P1 C1 C9 C10 -173.6(7)
C6 C5 C10 C4 176.9(10)
C6 C5 C10 C9 -2.2(15)
C3 C4 C10 C5 -174.8(10)
C3 C4 C10 C9 4.3(15)
C8 C9 C10 C5 -6.0(13)
C1 C9 C10 C5 173.0(8)
C8 C9 C10 C4 174.9(9)
C1 C9 C10 C4 -6.2(13)
C14 N1 C11 C13 -50.6(13)
P1 N1 C11 C13 138.7(8)
C14 N1 C11 C12 77.4(13)
P1 N1 C11 C12 -93.3(10)
C11 N1 C14 C15 -63(2)
P1 N1 C14 C15 108(2)
C11 N1 C14 C16 100.2(13)
P1 N1 C14 C16 -89.5(14)
C29 P2 C17 C22 -92.2(10)
C23 P2 C17 C22 14.0(11)
Pd1 P2 C17 C22 137.9(10)
C29 P2 C17 C18 84.2(8)
C23 P2 C17 C18 -169.7(8)
Pd1 P2 C17 C18 -45.8(9)
C22 C17 C18 C19 -0.6(17)
P2 C17 C18 C19 -177.2(9)
C17 C18 C19 C20 0.5(18)
C18 C19 C20 C21 1.0(19)
C19 C20 C21 C22 -2(2)
C18 C17 C22 C21 -0.7(19)
P2 C17 C22 C21 175.7(11)
C20 C21 C22 C17 2(2)
C29 P2 C23 C28 45.3(8)
C17 P2 C23 C28 -60.1(8)
Pd1 P2 C23 C28 171.0(7)
C29 P2 C23 C24 -132.2(7)
C17 P2 C23 C24 122.3(7)
Pd1 P2 C23 C24 -6.5(8)
C28 C23 C24 C25 0.6(14)
P2 C23 C24 C25 178.3(8)
C23 C24 C25 C26 3.1(16)
C24 C25 C26 C27 -4.5(16)
C25 C26 C27 C28 2.2(16)
C26 C27 C28 C23 1.5(16)
C24 C23 C28 C27 -2.9(14)
P2 C23 C28 C27 179.5(8)
C23 P2 C29 C30 -110.7(10)
C17 P2 C29 C30 -0.5(11)
Pd1 P2 C29 C30 129.4(10)
C23 P2 C29 C34 65.5(9)
C17 P2 C29 C34 175.7(8)
Pd1 P2 C29 C34 -54.4(9)
C34 C29 C30 C31 -3(2)
P2 C29 C30 C31 173.2(12)
C29 C30 C31 C32 1(3)
C30 C31 C32 C33 3(2)
C31 C32 C33 C34 -5.3(19)
C32 C33 C34 C29 3.5(18)
C30 C29 C34 C33 0.8(17)
P2 C29 C34 C33 -175.7(9)
O3 P3 C35 C36 74.6(8)
O4 P3 C35 C36 -155.6(7)
N2 P3 C35 C36 -42.5(8)
Pd2 P3 C35 C36 167.9(7)
O3 P3 C35 C43 -113.2(7)
O4 P3 C35 C43 16.7(8)
N2 P3 C35 C43 129.7(7)
Pd2 P3 C35 C43 -19.8(7)
C43 C35 C36 C37 -5.0(14)
P3 C35 C36 C37 167.4(8)
C35 C36 C37 C38 -2.0(15)
C36 C37 C38 C44 3.9(16)
C44 C39 C40 C41 4.6(15)
C39 C40 C41 C42 -1.4(15)
C40 C41 C42 C43 -4.1(13)
C40 C41 C42 Pd2 177.7(7)
O4 Pd2 C42 C41 135.2(7)
O1 Pd2 C42 C41 91(3)
P4 Pd2 C42 C41 -42.4(7)
P3 Pd2 C42 C41 163.4(7)
O4 Pd2 C42 C43 -42.9(6)
O1 Pd2 C42 C43 -87(3)
P4 Pd2 C42 C43 139.5(6)
P3 Pd2 C42 C43 -14.7(6)
C36 C35 C43 C44 9.7(12)
P3 C35 C43 C44 -162.3(6)
C36 C35 C43 C42 -172.3(8)
P3 C35 C43 C42 15.7(12)
C41 C42 C43 C44 6.3(12)
Pd2 C42 C43 C44 -175.5(6)
C41 C42 C43 C35 -171.6(8)
Pd2 C42 C43 C35 6.6(11)
C37 C38 C44 C39 178.7(10)
C37 C38 C44 C43 1.3(15)
C40 C39 C44 C38 -179.6(9)
C40 C39 C44 C43 -2.2(14)
C35 C43 C44 C38 -8.0(12)
C42 C43 C44 C38 174.0(8)
C35 C43 C44 C39 174.7(8)
C42 C43 C44 C39 -3.4(13)
C48 N2 C45 C46 68.4(12)
P3 N2 C45 C46 -108.3(9)
C48 N2 C45 C47 -63.6(13)
P3 N2 C45 C47 119.7(9)
C45 N2 C48 C50 117.6(11)
P3 N2 C48 C50 -66.1(12)
C45 N2 C48 C49 -110.8(11)
P3 N2 C48 C49 65.5(13)
C57 P4 C51 C56 14.0(9)
C63 P4 C51 C56 -91.7(9)
Pd2 P4 C51 C56 137.2(8)
C57 P4 C51 C52 -171.4(7)
C63 P4 C51 C52 83.0(8)
Pd2 P4 C51 C52 -48.2(8)
C56 C51 C52 C53 0.6(15)
P4 C51 C52 C53 -174.4(8)
C51 C52 C53 C54 1.9(16)
C52 C53 C54 C55 -2.3(17)
C53 C54 C55 C56 0.3(17)
C52 C51 C56 C55 -2.5(15)
P4 C51 C56 C55 172.0(8)
C54 C55 C56 C51 2.1(17)
C51 P4 C57 C58 111.1(9)
C63 P4 C57 C58 -142.7(8)
Pd2 P4 C57 C58 -17.6(9)
C51 P4 C57 C62 -67.3(9)
C63 P4 C57 C62 38.9(9)
Pd2 P4 C57 C62 164.0(7)
C62 C57 C58 C59 -0.5(17)
P4 C57 C58 C59 -178.9(10)
C57 C58 C59 C60 0.5(19)
C58 C59 C60 C61 -0.8(19)
C59 C60 C61 C62 1.2(18)
C58 C57 C62 C61 0.8(15)
P4 C57 C62 C61 179.3(8)
C60 C61 C62 C57 -1.2(17)
C51 P4 C63 C68 175.0(8)
C57 P4 C63 C68 65.3(8)
Pd2 P4 C63 C68 -53.7(8)
C51 P4 C63 C64 0.5(9)
C57 P4 C63 C64 -109.2(8)
Pd2 P4 C63 C64 131.8(7)
C68 C63 C64 C65 -1.2(14)
P4 C63 C64 C65 173.4(8)
C63 C64 C65 C66 -0.8(17)
C64 C65 C66 C67 3.2(17)
C65 C66 C67 C68 -3.6(15)
C64 C63 C68 C67 0.7(15)
P4 C63 C68 C67 -174.0(8)
C66 C67 C68 C63 1.7(15)
